data_1549161
loop_
_publ_author_name
'Zorina-Tikhonova, Ekaterina N.'
'Chistyakov, Aleksandr S.'
'Kiskin, Mikhail A.'
'Sidorov, Aleksei A.'
'Dorovatovskii, Pavel V.'
'Zubavichus, Yan V.'
'Voronova, Eugenia D.'
'Godovikov, Ivan A.'
'Korlyukov, Alexander A.'
'Eremenko, Igor L.'
'Vologzhanina, Anna V.'

_publ_section_title
;
 Exploitation of knowledge databases in the synthesis of zinc(II)
 malonates with photo-sensitive and photo-insensitive
 <i>N</i>,<i>N</i>'-containing linkers
;
_journal_coeditor_code LQ5010
_journal_issue 3
_journal_name_full IUCrJ
_journal_page_first
;
;
_journal_paper_doi 10.1107/S2052252518001641
_journal_volume 5
_journal_year 2018
_chemical_formula_moiety '0.5(C40 H48 N4 O20 Zn4)'
_chemical_formula_sum 'C20 H24 N2 O10 Zn2'
_chemical_formula_weight 583.15
_chemical_name_systematic
;
Catena(bis(mu3-dimethylmalonato-O,O',O'',O''')-(mu2-4,4'-bipyridine-N,N')
-diaqua-dizinc(II))
;
_space_group_crystal_system orthorhombic
_space_group_IT_number 58
_space_group_name_Hall '-P 2 2n'
_space_group_name_H-M_alt 'P n n m'
_symmetry_space_group_name_Hall '-P 2 2n'
_symmetry_space_group_name_H-M 'P n n m'
_atom_sites_solution_hydrogens mixed
_atom_sites_solution_primary direct
_audit_creation_date 2016-03-16
_audit_creation_method
;
Olex2 1.2
(compiled 2016.02.19 svn.r3266 for OlexSys, GUI svn.r5155)
;
_cell_angle_alpha 90
_cell_angle_beta 90
_cell_angle_gamma 90
_cell_formula_units_Z 2
_cell_length_a 7.4159(16)
_cell_length_b 19.318(4)
_cell_length_c 7.3457(16)
_cell_measurement_reflns_used 1788
_cell_measurement_temperature 120
_cell_measurement_theta_max 28.83
_cell_measurement_theta_min 2.97
_cell_volume 1052.3(4)
_computing_molecular_graphics 'Olex2 (Dolomanov et al., 2009)'
_computing_publication_material 'Olex2 (Dolomanov et al., 2009)'
_computing_structure_refinement 'XL (Sheldrick, 2008)'
_computing_structure_solution 'ShelXT (Sheldrick, 2015)'
_diffrn_ambient_temperature 120
_diffrn_measured_fraction_theta_full 0.998
_diffrn_measured_fraction_theta_max 0.958
_diffrn_measurement_device_type 'Bruker APEX-II CCD'
_diffrn_measurement_method '\f and \w scans'
_diffrn_radiation_type MoK\a
_diffrn_radiation_wavelength 0.71073
_diffrn_reflns_av_R_equivalents 0.0938
_diffrn_reflns_av_unetI/netI 0.0764
_diffrn_reflns_Laue_measured_fraction_full 0.998
_diffrn_reflns_Laue_measured_fraction_max 0.958
_diffrn_reflns_limit_h_max 10
_diffrn_reflns_limit_h_min -12
_diffrn_reflns_limit_k_max 31
_diffrn_reflns_limit_k_min -31
_diffrn_reflns_limit_l_max 11
_diffrn_reflns_limit_l_min -12
_diffrn_reflns_number 15845
_diffrn_reflns_point_group_measured_fraction_full 0.998
_diffrn_reflns_point_group_measured_fraction_max 0.958
_diffrn_reflns_theta_full 28.000
_diffrn_reflns_theta_max 36.737
_diffrn_reflns_theta_min 2.108
_diffrn_standards_number 0
_exptl_absorpt_coefficient_mu 2.343
_exptl_absorpt_correction_T_max 0.3438
_exptl_absorpt_correction_T_min 0.2821
_exptl_absorpt_correction_type multi-scan
_exptl_absorpt_process_details
;
SADABS-2014/5 (Bruker,2014/5) was used for absorption correction.
wR2(int) was 0.0889 before and 0.0679 after correction.
The Ratio of minimum to maximum transmission is 0.8205.
The \l/2 correction factor is 0.00150.
;
_exptl_crystal_colour colourless
_exptl_crystal_colour_primary colourless
_exptl_crystal_density_diffrn 1.840
_exptl_crystal_description prism
_exptl_crystal_F_000 596
_exptl_crystal_size_max 0.15
_exptl_crystal_size_mid 0.11
_exptl_crystal_size_min 0.08
_refine_diff_density_max 0.828
_refine_diff_density_min -2.177
_refine_diff_density_rms 0.159
_refine_ls_extinction_method none
_refine_ls_goodness_of_fit_ref 1.043
_refine_ls_hydrogen_treatment mixed
_refine_ls_matrix_type full
_refine_ls_number_parameters 103
_refine_ls_number_reflns 2674
_refine_ls_number_restraints 0
_refine_ls_restrained_S_all 1.043
_refine_ls_R_factor_all 0.1021
_refine_ls_R_factor_gt 0.0657
_refine_ls_shift/su_max 0.001
_refine_ls_shift/su_mean 0.000
_refine_ls_structure_factor_coef Fsqd
_refine_ls_weighting_details 'w=1/[\s^2^(Fo^2^)+(0.0200P)^2^+6.2000P] where P=(Fo^2^+2Fc^2^)/3'
_refine_ls_weighting_scheme calc
_refine_ls_wR_factor_gt 0.1305
_refine_ls_wR_factor_ref 0.1448
_reflns_Friedel_coverage 0.000
_reflns_number_gt 1859
_reflns_number_total 2674
_reflns_threshold_expression 'I > 2\s(I)'
_cod_data_source_file lq5010.cif
_cod_data_source_block 1
_cod_database_code 1549161
_shelxl_version_number 2014-3
_shelx_space_group_comment
;
The symmetry employed for this shelxl refinement is uniquely defined
by the following loop, which should always be used as a source of
symmetry information in preference to the above space-group names.
They are only intended as comments.
;
_olex2_refinement_description
;
1. Others
 Fixed Sof: H3A(0.5) H3B(0.5) H3D(0.5) H3E(0.5) H3C(0.5) H4B(0.5) H4A(0.5)
 H4C(0.5) C9(0.5) H9(0.5) C8(0.5) H8(0.5) C7(0.5) H6(0.5)
 Fixed U13: Zn1(0) O3(0) N1(0) C6(0) C5(0) C2(0) C3(0) C4(0)
 Fixed U23: Zn1(0) O3(0) N1(0) C6(0) C5(0) C2(0) C3(0) C4(0)
 Fixed Uiso: H3A(0.029) H3B(0.029) H5(0.022) H3D(0.052) H3E(0.052) H3C(0.052)
 H4B(0.044) H4A(0.044) H4C(0.044) H9(0.02) H8(0.019) H6(0.022)
 Fixed X: H3A(0.2649) H3B(0.2603) H5(0.9016) H3D(0.8814) H3E(0.8971)
 H3C(1.0116) H4B(0.4648) H4A(0.5622) H4C(0.5482) H9(0.517) H8(0.7255)
 Fixed Y: H3A(0.8098) H3B(0.8074) H5(0.6947) H3D(0.9522) H3E(0.9453)
 H3C(0.8951) H4B(0.8739) H4A(0.9407) H4C(0.9311) H9(0.567) H8(0.476)
 Fixed Z: Zn1(0.5) O3(0.5) H3A(0.4078) H3B(0.5966) N1(0.5) C6(0.5) C5(0.5)
 H5(0.5) C2(0.5) C3(0.5) H3D(0.6013) H3E(0.3848) H3C(0.5139) C4(0.5)
 H4B(0.4833) H4A(0.4004) H4C(0.6163) H9(0.3879) H8(0.3701)
;
_olex2_submission_special_instructions 'No special instructions were received'

loop_
_space_group_symop_operation_xyz
'x, y, z'
'-x, -y, z'
'-x+1/2, y+1/2, -z+1/2'
'x+1/2, -y+1/2, -z+1/2'
'-x, -y, -z'
'x, y, -z'
'x-1/2, -y-1/2, z-1/2'
'-x-1/2, y-1/2, z-1/2'

loop_
_atom_site_label
_atom_site_type_symbol
_atom_site_fract_x
_atom_site_fract_y
_atom_site_fract_z
_atom_site_U_iso_or_equiv
_atom_site_adp_type
_atom_site_occupancy
_atom_site_site_symmetry_order
_atom_site_calc_flag
_atom_site_refinement_flags_posn
_atom_site_refinement_flags_adp
_atom_site_refinement_flags_occupancy
_atom_site_disorder_assembly
_atom_site_disorder_group
Zn1 Zn 0.48860(7) 0.71895(3) 0.5000 0.01475(13) Uani 1 2 d S T P C .
O1 O 0.6379(3) 0.77397(11) 0.6902(3) 0.0183(4) Uani 1 1 d . . . . .
O2 O 0.8680(3) 0.83692(12) 0.7860(3) 0.0191(5) Uani 1 1 d . . . . .
O3 O 0.2611(5) 0.78321(18) 0.5000 0.0195(6) Uani 1 2 d S T P . .
H3A H 0.2649 0.8098 0.4078 0.029 Uiso 0.5 1 d R . . . .
H3B H 0.2603 0.8074 0.5966 0.029 Uiso 0.5 1 d R . . . .
N1 N 0.6867(6) 0.6378(2) 0.5000 0.0257(10) Uani 1 2 d S T P . .
C6 C 0.9875(6) 0.5963(2) 0.5000 0.0166(7) Uani 1 2 d S T P . .
C1 C 0.7510(5) 0.82253(15) 0.6715(4) 0.0159(6) Uani 1 1 d . . . . .
C5 C 0.8601(7) 0.6481(2) 0.5000 0.0185(8) Uani 1 2 d S T P C .
H5 H 0.9016 0.6947 0.5000 0.022 Uiso 1 2 calc RS T P . .
C2 C 0.7438(8) 0.8683(2) 0.5000 0.0199(9) Uani 1 2 d S T P . .
C3 C 0.8969(10) 0.9197(3) 0.5000 0.0348(15) Uani 1 2 d S T P . .
H3D H 0.8814 0.9522 0.6013 0.052 Uiso 0.5 1 calc GR . . A -1
H3E H 0.8971 0.9453 0.3848 0.052 Uiso 0.5 1 calc GR . . A -1
H3C H 1.0116 0.8951 0.5139 0.052 Uiso 0.5 1 calc GR . . A -1
C4 C 0.5635(9) 0.9070(3) 0.5000 0.0296(13) Uani 1 2 d S T P . .
H4B H 0.4648 0.8739 0.4833 0.044 Uiso 0.5 1 calc GR . . B -1
H4A H 0.5622 0.9407 0.4004 0.044 Uiso 0.5 1 calc GR . . B -1
H4C H 0.5482 0.9311 0.6163 0.044 Uiso 0.5 1 calc GR . . B -1
C9 C 0.6360(9) 0.5732(3) 0.4329(9) 0.0168(11) Uani 0.5 1 d . . . C -1
H9 H 0.5170 0.5670 0.3879 0.020 Uiso 0.5 1 calc R . . C -1
C8 C 0.7538(9) 0.5182(3) 0.4302(9) 0.0157(11) Uani 0.5 1 d . . . C -1
H8 H 0.7255 0.4760 0.3701 0.019 Uiso 0.5 1 calc R . . C -1
C7 C 0.9349(7) 0.5290(3) 0.5306(8) 0.0145(11) Uiso 0.5 1 d . U . C .
H6 H 1.103(10) 0.608(3) 0.538(12) 0.022 Uiso 0.5 1 d R . . D 1

loop_
_atom_site_aniso_label
_atom_site_aniso_U_11
_atom_site_aniso_U_22
_atom_site_aniso_U_33
_atom_site_aniso_U_23
_atom_site_aniso_U_13
_atom_site_aniso_U_12
Zn1 0.0153(2) 0.0134(2) 0.0156(2) 0.000 0.000 0.0025(2)
O1 0.0246(12) 0.0148(9) 0.0155(10) 0.0031(8) -0.0014(9) -0.0011(9)
O2 0.0220(12) 0.0182(10) 0.0172(11) 0.0016(8) -0.0003(9) -0.0018(9)
O3 0.0236(17) 0.0217(15) 0.0132(13) 0.000 0.000 0.0070(14)
N1 0.0154(19) 0.0125(16) 0.049(3) 0.000 0.000 0.0026(14)
C6 0.0122(19) 0.0152(16) 0.0225(19) 0.000 0.000 -0.0022(15)
C1 0.0239(15) 0.0111(11) 0.0126(12) -0.0017(9) 0.0027(11) 0.0027(11)
C5 0.018(2) 0.0136(18) 0.024(2) 0.000 0.000 -0.0003(15)
C2 0.037(3) 0.0097(16) 0.0127(18) 0.000 0.000 0.0002(17)
C3 0.069(5) 0.015(2) 0.020(2) 0.000 0.000 -0.016(3)
C4 0.055(4) 0.018(2) 0.017(2) 0.000 0.000 0.018(2)
C9 0.014(3) 0.015(2) 0.021(3) -0.001(2) 0.001(2) -0.001(2)
C8 0.014(3) 0.013(2) 0.020(3) -0.0007(19) 0.000(2) 0.001(2)

loop_
_atom_type_symbol
_atom_type_description
_atom_type_scat_dispersion_real
_atom_type_scat_dispersion_imag
_atom_type_scat_source
C C 0.0033 0.0016 'International Tables Vol C Tables 4.2.6.8 and 6.1.1.4'
H H 0.0000 0.0000 'International Tables Vol C Tables 4.2.6.8 and 6.1.1.4'
N N 0.0061 0.0033 'International Tables Vol C Tables 4.2.6.8 and 6.1.1.4'
O O 0.0106 0.0060 'International Tables Vol C Tables 4.2.6.8 and 6.1.1.4'
Zn Zn 0.2839 1.4301 'International Tables Vol C Tables 4.2.6.8 and 6.1.1.4'

loop_
_geom_angle_atom_site_label_1
_geom_angle_atom_site_label_2
_geom_angle_atom_site_label_3
_geom_angle
_geom_angle_site_symmetry_1
_geom_angle_site_symmetry_3
O1 Zn1 O1 84.61(13) . 6_556
O1 Zn1 O2 89.23(9) . 4_466
O1 Zn1 O2 172.48(10) 6_556 4_466
O1 Zn1 O2 89.23(9) 6_556 7_575
O1 Zn1 O2 172.48(10) . 7_575
O1 Zn1 O3 97.25(10) . .
O1 Zn1 O3 97.25(10) 6_556 .
O1 Zn1 N1 90.51(11) . .
O1 Zn1 N1 90.51(11) 6_556 .
O2 Zn1 O2 96.55(14) 7_575 4_466
O2 Zn1 N1 85.20(10) 7_575 .
O2 Zn1 N1 85.20(10) 4_466 .
O3 Zn1 O2 87.80(10) . 4_466
O3 Zn1 O2 87.80(10) . 7_575
O3 Zn1 N1 169.48(15) . .
C1 O1 Zn1 131.3(2) . .
C1 O2 Zn1 133.5(2) . 7_676
Zn1 O3 H3A 109.3 . .
Zn1 O3 H3B 109.3 . .
H3A O3 H3B 109.5 . .
C5 N1 Zn1 124.3(3) . .
C5 N1 C9 113.9(4) . .
C9 N1 Zn1 118.0(4) . .
C5 C6 H6 117(4) . .
C7 C6 C5 119.5(4) . .
C7 C6 C5 119.5(4) 6_556 .
C7 C6 C7 18.8(5) . 6_556
C7 C6 H6 123(4) 6_556 .
C7 C6 H6 116(4) . .
O1 C1 C2 119.4(3) . .
O2 C1 O1 123.8(3) . .
O2 C1 C2 116.8(3) . .
N1 C5 C6 124.5(4) . .
N1 C5 H5 117.8 . .
C6 C5 H5 117.8 . .
C1 C2 C1 109.8(3) 6_556 .
C3 C2 C1 110.6(3) . .
C3 C2 C1 110.6(3) . 6_556
C3 C2 C4 109.6(4) . .
C4 C2 C1 108.1(3) . 6_556
C4 C2 C1 108.1(3) . .
C2 C3 H3D 109.5 . .
C2 C3 H3E 109.5 . .
C2 C3 H3C 109.5 . .
H3D C3 H3E 109.5 . .
H3D C3 H3C 109.5 . .
H3E C3 H3C 109.5 . .
C2 C4 H4B 109.5 . .
C2 C4 H4A 109.5 . .
C2 C4 H4C 109.5 . .
H4B C4 H4A 109.5 . .
H4B C4 H4C 109.5 . .
H4A C4 H4C 109.5 . .
N1 C9 H9 119.1 . .
C8 C9 N1 121.7(6) . .
C8 C9 H9 119.1 . .
C9 C8 H8 122.0 . .
C9 C8 C7 116.1(5) . .
C7 C8 H8 122.0 . .
C6 C7 C8 107.2(4) . .
C6 C7 C7 122.0(6) . 2_765
C6 C7 C7 117.4(6) . 5_766
C8 C7 C7 107.8(6) . 5_766
C7 C7 C6 80.6(2) 6_556 .
C7 C7 C8 117.7(5) 2_765 .
C7 C7 C8 61.5(3) 6_556 .
C7 C7 C7 16.9(4) 2_765 5_766
C7 C7 C7 89.995(4) 6_556 2_765
C7 C7 C7 73.1(4) 6_556 5_766

loop_
_geom_bond_atom_site_label_1
_geom_bond_atom_site_label_2
_geom_bond_distance
_geom_bond_site_symmetry_2
Zn1 O1 2.076(2) .
Zn1 O1 2.076(2) 6_556
Zn1 O2 2.106(2) 4_466
Zn1 O2 2.106(2) 7_575
Zn1 O3 2.095(3) .
Zn1 N1 2.149(4) .
O1 C1 1.266(4) .
O2 Zn1 2.106(2) 7_676
O2 C1 1.240(4) .
O3 H3A 0.8500 .
O3 H3B 0.8499 .
N1 C5 1.301(7) .
N1 C9 1.393(7) .
C6 C5 1.377(6) .
C6 C7 1.376(7) 6_556
C6 C7 1.376(7) .
C6 H6 0.93(7) .
C1 C2 1.540(4) .
C5 H5 0.9500 .
C2 C1 1.540(4) 6_556
C2 C3 1.509(8) .
C2 C4 1.532(8) .
C3 H3D 0.9800 .
C3 H3E 0.9800 .
C3 H3C 0.9800 .
C4 H4B 0.9800 .
C4 H4A 0.9800 .
C4 H4C 0.9800 .
C9 H9 0.9500 .
C9 C8 1.375(9) .
C8 H8 0.9500 .
C8 C7 1.546(8) .
C7 C7 1.547(11) 5_766
C7 C7 1.480(11) 2_765
C7 C7 0.450(11) 6_556

loop_
_geom_torsion_atom_site_label_1
_geom_torsion_atom_site_label_2
_geom_torsion_atom_site_label_3
_geom_torsion_atom_site_label_4
_geom_torsion
_geom_torsion_site_symmetry_1
_geom_torsion_site_symmetry_4
Zn1 O1 C1 O2 -157.7(2) . .
Zn1 O1 C1 C2 23.6(4) . .
Zn1 O2 C1 O1 21.1(5) 7_676 .
Zn1 O2 C1 C2 -160.2(3) 7_676 .
Zn1 N1 C5 C6 180.0 . .
Zn1 N1 C9 C8 -179.1(5) . .
O1 C1 C2 C1 -54.2(6) . 6_556
O1 C1 C2 C3 -176.5(4) . .
O1 C1 C2 C4 63.6(4) . .
O2 C1 C2 C1 127.1(3) . 6_556
O2 C1 C2 C3 4.8(5) . .
O2 C1 C2 C4 -115.2(4) . .
N1 C9 C8 C7 8.6(9) . .
C5 N1 C9 C8 22.1(7) . .
C5 C6 C7 C8 39.3(5) . .
C5 C6 C7 C7 95.39(17) . 6_556
C5 C6 C7 C7 160.7(5) . 5_766
C5 C6 C7 C7 179.43(12) . 2_765
C9 N1 C5 C6 -22.8(3) . .
C9 C8 C7 C6 -37.8(7) . .
C9 C8 C7 C7 -165.0(6) . 5_766
C9 C8 C7 C7 -180.0(5) . 2_765
C9 C8 C7 C7 -106.5(6) . 6_556
C7 C6 C5 N1 -10.8(3) . .
C7 C6 C5 N1 10.8(3) 6_556 .
C7 C6 C7 C8 -56.1(4) 6_556 .
C7 C6 C7 C7 84.0(2) 6_556 2_765
C7 C6 C7 C7 65.3(6) 6_556 5_766
